data_1516784
loop_
_publ_author_name
'Veliks, Janis'
'Tseng, Jui-Chang'
'Arias, Karla I.'
'Weisshar, Florian'
'Linden, Anthony'
'Siegel, Jay S.'

_publ_section_title
;
 Linear bilateral extended
 2,2&#x2032;:6&#x2032;,2&#x2032;&#x2032;-terpyridine ligands, their
 coordination complexes and heterometallic supramolecular networks
;
_journal_issue 11
_journal_name_full 'Chem. Sci.'
_journal_page_first 4317
_journal_paper_doi 10.1039/C4SC01025F
_journal_volume 5
_journal_year 2014
_chemical_formula_moiety 'C51 H45 N5 O6'
_chemical_formula_sum 'C51 H45 N5 O6'
_chemical_formula_weight 823.94
_chemical_name_systematic
; 
 ? 
;
_space_group_IT_number 14
_symmetry_cell_setting monoclinic
_symmetry_Int_Tables_number 14
_symmetry_space_group_name_Hall '-P 2yn'
_symmetry_space_group_name_H-M 'P 1 21/n 1'
_atom_sites_solution_hydrogens geom
_atom_sites_solution_primary direct
_atom_sites_solution_secondary difmap
_audit_creation_date 17-Jan-2011
_audit_creation_method SHELXL-97
_cell_angle_alpha 90.00
_cell_angle_beta 104.5261(4)
_cell_angle_gamma 90.00
_cell_formula_units_Z 4
_cell_length_a 11.64397(5)
_cell_length_b 24.31232(11)
_cell_length_c 15.41180(6)
_cell_measurement_reflns_used 26911
_cell_measurement_temperature 160(1)
_cell_measurement_theta_max 74.1892
_cell_measurement_theta_min 1.8156
_cell_volume 4223.49(3)
_computing_cell_refinement 'CrysAlisPro, Version 1.171.34.44 (Agilent Technologies, 2010)'
_computing_data_collection 'CrysAlisPro, Version 1.171.34.44 (Agilent Technologies, 2010)'
_computing_data_reduction 'CrysAlisPro, Version 1.171.34.44 (Agilent Technologies, 2010)'
_computing_molecular_graphics 'ORTEPII (Johnson, 1976)'
_computing_publication_material 'SHELXL97 and PLATON (Spek, 2009)'
_computing_structure_refinement 'SHELXL97 (Sheldrick, 2008)'
_computing_structure_solution 'SHELXS97 (Sheldrick, 2008)'
_diffrn_ambient_temperature 160(1)
_diffrn_detector 'Atlas CCD camera on \k goniostat'
_diffrn_detector_area_resol_mean 10.3801
_diffrn_measured_fraction_theta_full 1.000
_diffrn_measured_fraction_theta_max 0.980
_diffrn_measurement_device_type 'Oxford Diffraction SuperNova, dual radiation diffractometer'
_diffrn_measurement_method '\w scans'
_diffrn_radiation_monochromator mirror
_diffrn_radiation_source 'SuperNova (Cu) X-ray Source'
_diffrn_radiation_type 'Cu K\a'
_diffrn_radiation_wavelength 1.54184
_diffrn_reflns_av_R_equivalents 0.0184
_diffrn_reflns_av_sigmaI/netI 0.0109
_diffrn_reflns_limit_h_max 14
_diffrn_reflns_limit_h_min -14
_diffrn_reflns_limit_k_max 30
_diffrn_reflns_limit_k_min -26
_diffrn_reflns_limit_l_max 19
_diffrn_reflns_limit_l_min -18
_diffrn_reflns_number 31832
_diffrn_reflns_theta_full 66.97
_diffrn_reflns_theta_max 74.36
_diffrn_reflns_theta_min 3.48
_diffrn_standards_decay_% 0
_diffrn_standards_number 0
_exptl_absorpt_coefficient_mu 0.692
_exptl_absorpt_correction_T_max 1.00000
_exptl_absorpt_correction_T_min 0.49159
_exptl_absorpt_correction_type multi-scan
_exptl_absorpt_process_details
;
Empirical absorption correction using spherical harmonics,
 implemented in SCALE3 ABSPACK scaling algorithm.
CrysAlisPro, Version 1.171.34.44 (Agilent Technologies, 2010)
;
_exptl_crystal_colour yellow
_exptl_crystal_density_diffrn 1.296
_exptl_crystal_density_method 'not measured'
_exptl_crystal_description prism
_exptl_crystal_F_000 1736
_exptl_crystal_size_max 0.40
_exptl_crystal_size_mid 0.30
_exptl_crystal_size_min 0.20
_refine_diff_density_max 0.733
_refine_diff_density_min -0.216
_refine_diff_density_rms 0.041
_refine_ls_extinction_method none
_refine_ls_goodness_of_fit_ref 1.047
_refine_ls_hydrogen_treatment constr
_refine_ls_matrix_type full
_refine_ls_number_parameters 567
_refine_ls_number_reflns 8441
_refine_ls_number_restraints 0
_refine_ls_restrained_S_all 1.047
_refine_ls_R_factor_all 0.0440
_refine_ls_R_factor_gt 0.0424
_refine_ls_shift/su_max 0.001
_refine_ls_shift/su_mean 0.000
_refine_ls_structure_factor_coef Fsqd
_refine_ls_weighting_details 'w=1/[\s^2^(Fo^2^)+(0.0560P)^2^+1.7507P] where P=(Fo^2^+2Fc^2^)/3'
_refine_ls_weighting_scheme calc
_refine_ls_wR_factor_gt 0.1122
_refine_ls_wR_factor_ref 0.1134
_reflns_number_gt 8043
_reflns_number_total 8441
_reflns_threshold_expression 'I > 2\s(I)'
_cod_data_source_file c4sc01025f2.cif
_cod_data_source_block 26a
_cod_depositor_comments 'Adding full bibliography for 1516783--1516791.cif.'
_cod_database_code 1516784

loop_
_symmetry_equiv_pos_as_xyz
'x, y, z'
'-x+1/2, y+1/2, -z+1/2'
'-x, -y, -z'
'x-1/2, -y-1/2, z-1/2'

loop_
_atom_site_label
_atom_site_type_symbol
_atom_site_fract_x
_atom_site_fract_y
_atom_site_fract_z
_atom_site_U_iso_or_equiv
_atom_site_adp_type
_atom_site_occupancy
_atom_site_symmetry_multiplicity
_atom_site_calc_flag
_atom_site_refinement_flags
O35 O 0.22514(10) 0.24033(4) -0.03436(7) 0.0381(2) Uani 1 1 d .
O38 O 0.64676(8) -0.29211(4) 0.73848(7) 0.0328(2) Uani 1 1 d .
O40 O 0.68292(11) -0.38627(4) 0.76274(9) 0.0528(3) Uani 1 1 d .
O51 O 0.81037(11) 0.15499(5) 0.34120(7) 0.0459(3) Uani 1 1 d .
O54 O 1.30444(8) 0.09098(4) 0.84278(6) 0.0320(2) Uani 1 1 d .
O56 O 1.43016(10) 0.16386(4) 0.85507(7) 0.0387(2) Uani 1 1 d .
N1 N 0.93965(10) -0.27150(5) 0.89117(7) 0.0294(2) Uani 1 1 d .
N2 N 1.10319(9) -0.14586(4) 0.88995(7) 0.0270(2) Uani 1 1 d .
N3 N 1.32116(10) -0.03994(5) 0.96271(8) 0.0303(2) Uani 1 1 d .
N4 N 0.61466(11) -0.07047(5) 0.42561(8) 0.0356(3) Uani 1 1 d .
N5 N 0.35288(10) 0.00743(4) 0.32442(7) 0.0276(2) Uani 1 1 d .
C1 C 0.83697(12) -0.29465(5) 0.85033(9) 0.0296(3) Uani 1 1 d .
H1 H 0.8195 -0.3301 0.8697 0.035 Uiso 1 1 calc R
C2 C 0.75342(11) -0.26972(5) 0.78058(8) 0.0261(3) Uani 1 1 d .
C3 C 0.77991(11) -0.21768(5) 0.75101(8) 0.0243(2) Uani 1 1 d .
C4 C 0.88797(11) -0.19387(5) 0.79405(8) 0.0252(2) Uani 1 1 d .
H4 H 0.9090 -0.1588 0.7758 0.030 Uiso 1 1 calc R
C5 C 0.96495(11) -0.22158(5) 0.86379(8) 0.0256(2) Uani 1 1 d .
C6 C 1.08088(11) -0.19755(5) 0.91174(8) 0.0271(3) Uani 1 1 d .
C7 C 1.16069(13) -0.22843(6) 0.97597(10) 0.0357(3) Uani 1 1 d .
H7 H 1.1418 -0.2648 0.9899 0.043 Uiso 1 1 calc R
C8 C 1.26764(14) -0.20492(7) 1.01877(11) 0.0441(4) Uani 1 1 d .
H8 H 1.3238 -0.2249 1.0628 0.053 Uiso 1 1 calc R
C9 C 1.29206(13) -0.15196(7) 0.99684(11) 0.0414(3) Uani 1 1 d .
H9 H 1.3655 -0.1351 1.0252 0.050 Uiso 1 1 calc R
C10 C 1.20725(12) -0.12343(6) 0.93220(9) 0.0299(3) Uani 1 1 d .
C11 C 1.23006(11) -0.06611(6) 0.90749(9) 0.0289(3) Uani 1 1 d .
C12 C 1.16026(12) -0.04155(6) 0.83033(9) 0.0303(3) Uani 1 1 d .
H12 H 1.0961 -0.0613 0.7931 0.036 Uiso 1 1 calc R
C13 C 1.18490(11) 0.01196(6) 0.80807(9) 0.0281(3) Uani 1 1 d .
C14 C 1.28054(11) 0.03920(5) 0.86614(9) 0.0280(3) Uani 1 1 d .
C15 C 1.34440(12) 0.01168(6) 0.94236(9) 0.0301(3) Uani 1 1 d .
H15 H 1.4078 0.0306 0.9820 0.036 Uiso 1 1 calc R
C16 C 0.70047(11) -0.18882(5) 0.67968(8) 0.0259(3) Uani 1 1 d .
C17 C 0.64223(12) -0.16062(5) 0.62122(8) 0.0270(3) Uani 1 1 d .
C18 C 0.58628(12) -0.12522(5) 0.54859(8) 0.0264(3) Uani 1 1 d .
C19 C 0.46762(12) -0.10948(6) 0.52917(9) 0.0324(3) Uani 1 1 d .
H19 H 0.4168 -0.1230 0.5638 0.039 Uiso 1 1 calc R
C20 C 0.42495(12) -0.07376(6) 0.45854(9) 0.0301(3) Uani 1 1 d .
H20 H 0.3445 -0.0622 0.4446 0.036 Uiso 1 1 calc R
C21 C 0.50040(11) -0.05499(5) 0.40835(8) 0.0259(3) Uani 1 1 d .
C22 C 0.65498(13) -0.10430(6) 0.49440(10) 0.0346(3) Uani 1 1 d .
H22 H 0.7361 -0.1148 0.5073 0.042 Uiso 1 1 calc R
C23 C 0.46008(12) -0.01559(5) 0.33314(8) 0.0265(3) Uani 1 1 d .
C24 C 0.53177(13) -0.00253(6) 0.27618(9) 0.0334(3) Uani 1 1 d .
H24 H 0.6066 -0.0199 0.2829 0.040 Uiso 1 1 calc R
C25 C 0.49245(13) 0.03618(6) 0.20953(9) 0.0344(3) Uani 1 1 d .
H25 H 0.5403 0.0453 0.1700 0.041 Uiso 1 1 calc R
C26 C 0.38286(12) 0.06180(5) 0.20019(8) 0.0278(3) Uani 1 1 d .
C27 C 0.31727(12) 0.04503(5) 0.25998(8) 0.0276(3) Uani 1 1 d .
H27 H 0.2418 0.0615 0.2544 0.033 Uiso 1 1 calc R
C28 C 0.34011(12) 0.10681(5) 0.13418(8) 0.0265(3) Uani 1 1 d .
C29 C 0.22883(12) 0.10382(5) 0.07219(8) 0.0287(3) Uani 1 1 d .
C30 C 0.18876(12) 0.14769(6) 0.01388(9) 0.0304(3) Uani 1 1 d .
H30 H 0.1141 0.1453 -0.0286 0.037 Uiso 1 1 calc R
C31 C 0.25739(13) 0.19473(6) 0.01758(8) 0.0298(3) Uani 1 1 d .
C32 C 0.36795(12) 0.19748(5) 0.07799(9) 0.0297(3) Uani 1 1 d .
H32 H 0.4152 0.2295 0.0797 0.036 Uiso 1 1 calc R
C33 C 0.41079(12) 0.15423(5) 0.13594(8) 0.0278(3) Uani 1 1 d .
C34 C 0.14824(13) 0.05434(6) 0.06482(10) 0.0374(3) Uani 1 1 d .
H341 H 0.1962 0.0213 0.0835 0.056 Uiso 1 1 calc R
H342 H 0.1022 0.0501 0.0026 0.056 Uiso 1 1 calc R
H343 H 0.0941 0.0596 0.1036 0.056 Uiso 1 1 calc R
C36 C 0.11327(15) 0.23887(7) -0.09874(11) 0.0467(4) Uani 1 1 d .
H361 H 0.1134 0.2092 -0.1418 0.070 Uiso 1 1 calc R
H362 H 0.0993 0.2741 -0.1305 0.070 Uiso 1 1 calc R
H363 H 0.0502 0.2322 -0.0682 0.070 Uiso 1 1 calc R
C37 C 0.53158(13) 0.16112(6) 0.20002(9) 0.0362(3) Uani 1 1 d .
H371 H 0.5304 0.1456 0.2585 0.054 Uiso 1 1 calc R
H372 H 0.5515 0.2003 0.2067 0.054 Uiso 1 1 calc R
H373 H 0.5912 0.1419 0.1763 0.054 Uiso 1 1 calc R
C39 C 0.61539(14) -0.34215(6) 0.77592(12) 0.0416(3) Uani 1 1 d .
H391 H 0.6250 -0.3370 0.8411 0.050 Uiso 1 1 calc R
H392 H 0.5308 -0.3503 0.7485 0.050 Uiso 1 1 calc R
C41 C 0.6507(2) -0.40696(9) 0.67389(17) 0.0748(6) Uani 1 1 d .
H411 H 0.6524 -0.3770 0.6317 0.112 Uiso 1 1 calc R
H412 H 0.5705 -0.4225 0.6615 0.112 Uiso 1 1 calc R
H413 H 0.7069 -0.4357 0.6671 0.112 Uiso 1 1 calc R
C42 C 1.11639(13) 0.03914(5) 0.72616(11) 0.0342(3) Uani 1 1 d .
C43 C 1.06712(11) 0.05983(6) 0.66402(10) 0.0328(3) Uani 1 1 d .
C44 C 1.00157(12) 0.08694(6) 0.58071(9) 0.0298(3) Uani 1 1 d .
C45 C 1.03522(12) 0.13922(6) 0.55620(9) 0.0334(3) Uani 1 1 d .
C46 C 0.97277(13) 0.16298(6) 0.47631(10) 0.0358(3) Uani 1 1 d .
H46 H 0.9955 0.1981 0.4592 0.043 Uiso 1 1 calc R
C47 C 0.87693(13) 0.13545(6) 0.42122(9) 0.0350(3) Uani 1 1 d .
C48 C 0.84292(12) 0.08409(6) 0.44589(10) 0.0346(3) Uani 1 1 d .
H48 H 0.7769 0.0659 0.4080 0.042 Uiso 1 1 calc R
C49 C 0.90391(12) 0.05908(6) 0.52494(9) 0.0311(3) Uani 1 1 d .
C50 C 1.13684(15) 0.16974(7) 0.61713(11) 0.0440(4) Uani 1 1 d .
H501 H 1.1613 0.2002 0.5842 0.066 Uiso 1 1 calc R
H502 H 1.2038 0.1446 0.6382 0.066 Uiso 1 1 calc R
H503 H 1.1115 0.1843 0.6687 0.066 Uiso 1 1 calc R
C52 C 0.84651(16) 0.20529(7) 0.30928(11) 0.0459(4) Uani 1 1 d .
H521 H 0.7938 0.2139 0.2506 0.069 Uiso 1 1 calc R
H522 H 0.9282 0.2017 0.3036 0.069 Uiso 1 1 calc R
H523 H 0.8425 0.2349 0.3516 0.069 Uiso 1 1 calc R
C53 C 0.86724(13) 0.00354(6) 0.55119(11) 0.0383(3) Uani 1 1 d .
H531 H 0.8354 0.0073 0.6040 0.058 Uiso 1 1 calc R
H532 H 0.9363 -0.0210 0.5652 0.058 Uiso 1 1 calc R
H533 H 0.8062 -0.0119 0.5015 0.058 Uiso 1 1 calc R
C55 C 1.41406(12) 0.11457(6) 0.89364(9) 0.0321(3) Uani 1 1 d .
H551 H 1.4108 0.1204 0.9566 0.039 Uiso 1 1 calc R
H552 H 1.4809 0.0895 0.8934 0.039 Uiso 1 1 calc R
C57 C 1.46785(17) 0.15780(8) 0.77423(12) 0.0508(4) Uani 1 1 d .
H571 H 1.4081 0.1369 0.7305 0.076 Uiso 1 1 calc R
H572 H 1.5437 0.1381 0.7870 0.076 Uiso 1 1 calc R
H573 H 1.4776 0.1942 0.7497 0.076 Uiso 1 1 calc R

loop_
_atom_site_aniso_label
_atom_site_aniso_U_11
_atom_site_aniso_U_22
_atom_site_aniso_U_33
_atom_site_aniso_U_23
_atom_site_aniso_U_13
_atom_site_aniso_U_12
O35 0.0455(6) 0.0343(5) 0.0327(5) 0.0128(4) 0.0063(4) 0.0081(4)
O38 0.0312(5) 0.0261(5) 0.0384(5) 0.0067(4) 0.0036(4) -0.0042(4)
O40 0.0556(7) 0.0257(5) 0.0672(8) 0.0031(5) -0.0031(6) -0.0034(5)
O51 0.0503(6) 0.0456(6) 0.0362(6) 0.0078(5) 0.0004(5) 0.0019(5)
O54 0.0310(5) 0.0276(5) 0.0354(5) 0.0012(4) 0.0045(4) -0.0035(4)
O56 0.0450(6) 0.0290(5) 0.0431(6) -0.0009(4) 0.0129(5) -0.0063(4)
N1 0.0336(6) 0.0252(5) 0.0282(5) 0.0054(4) 0.0058(4) 0.0021(4)
N2 0.0275(5) 0.0263(5) 0.0263(5) 0.0012(4) 0.0052(4) 0.0009(4)
N3 0.0294(5) 0.0290(6) 0.0313(6) -0.0008(4) 0.0050(4) -0.0003(4)
N4 0.0335(6) 0.0377(6) 0.0356(6) 0.0114(5) 0.0087(5) 0.0070(5)
N5 0.0311(5) 0.0246(5) 0.0260(5) 0.0017(4) 0.0052(4) 0.0025(4)
C1 0.0340(7) 0.0232(6) 0.0315(6) 0.0068(5) 0.0081(5) 0.0006(5)
C2 0.0292(6) 0.0228(6) 0.0271(6) 0.0012(5) 0.0082(5) 0.0006(5)
C3 0.0286(6) 0.0218(6) 0.0228(5) 0.0014(4) 0.0069(5) 0.0035(5)
C4 0.0300(6) 0.0208(6) 0.0255(6) 0.0027(5) 0.0081(5) 0.0015(5)
C5 0.0286(6) 0.0242(6) 0.0243(6) 0.0019(5) 0.0073(5) 0.0031(5)
C6 0.0291(6) 0.0268(6) 0.0255(6) 0.0026(5) 0.0069(5) 0.0025(5)
C7 0.0351(7) 0.0304(7) 0.0378(7) 0.0086(6) 0.0021(6) 0.0014(6)
C8 0.0379(8) 0.0386(8) 0.0467(9) 0.0128(7) -0.0062(7) 0.0024(6)
C9 0.0311(7) 0.0388(8) 0.0466(8) 0.0073(7) -0.0046(6) -0.0023(6)
C10 0.0284(6) 0.0297(7) 0.0304(6) 0.0012(5) 0.0054(5) 0.0008(5)
C11 0.0264(6) 0.0296(7) 0.0301(6) -0.0007(5) 0.0061(5) 0.0011(5)
C12 0.0271(6) 0.0299(7) 0.0320(7) 0.0003(5) 0.0039(5) -0.0022(5)
C13 0.0251(6) 0.0304(7) 0.0286(6) -0.0000(5) 0.0062(5) 0.0016(5)
C14 0.0281(6) 0.0245(6) 0.0331(6) -0.0020(5) 0.0110(5) 0.0004(5)
C15 0.0272(6) 0.0310(7) 0.0301(6) -0.0036(5) 0.0033(5) -0.0006(5)
C16 0.0296(6) 0.0217(6) 0.0260(6) -0.0007(5) 0.0059(5) -0.0012(5)
C17 0.0317(6) 0.0220(6) 0.0253(6) -0.0020(5) 0.0034(5) -0.0003(5)
C18 0.0339(6) 0.0190(6) 0.0226(6) -0.0016(4) 0.0001(5) 0.0001(5)
C19 0.0336(7) 0.0314(7) 0.0309(7) 0.0059(5) 0.0054(5) 0.0007(5)
C20 0.0286(6) 0.0292(6) 0.0301(6) 0.0046(5) 0.0029(5) 0.0027(5)
C21 0.0308(6) 0.0214(6) 0.0233(6) -0.0013(5) 0.0027(5) 0.0020(5)
C22 0.0315(7) 0.0355(7) 0.0348(7) 0.0083(6) 0.0046(5) 0.0066(6)
C23 0.0331(6) 0.0220(6) 0.0233(6) -0.0001(5) 0.0052(5) 0.0036(5)
C24 0.0379(7) 0.0326(7) 0.0324(7) 0.0072(5) 0.0138(6) 0.0134(6)
C25 0.0430(8) 0.0344(7) 0.0298(7) 0.0062(5) 0.0163(6) 0.0111(6)
C26 0.0369(7) 0.0236(6) 0.0225(6) -0.0000(5) 0.0065(5) 0.0048(5)
C27 0.0307(6) 0.0241(6) 0.0270(6) 0.0011(5) 0.0050(5) 0.0041(5)
C28 0.0338(6) 0.0248(6) 0.0213(5) 0.0006(5) 0.0076(5) 0.0058(5)
C29 0.0335(7) 0.0280(6) 0.0251(6) -0.0001(5) 0.0083(5) 0.0027(5)
C30 0.0314(6) 0.0345(7) 0.0243(6) 0.0021(5) 0.0047(5) 0.0055(5)
C31 0.0387(7) 0.0283(7) 0.0235(6) 0.0053(5) 0.0096(5) 0.0082(5)
C32 0.0382(7) 0.0256(6) 0.0263(6) 0.0003(5) 0.0100(5) 0.0008(5)
C33 0.0337(7) 0.0283(6) 0.0216(6) -0.0017(5) 0.0073(5) 0.0037(5)
C34 0.0389(7) 0.0363(8) 0.0349(7) 0.0020(6) 0.0056(6) -0.0041(6)
C36 0.0493(9) 0.0510(9) 0.0353(8) 0.0175(7) 0.0022(7) 0.0132(7)
C37 0.0374(7) 0.0374(7) 0.0301(7) -0.0005(6) 0.0016(6) -0.0002(6)
C39 0.0386(8) 0.0326(7) 0.0520(9) 0.0116(6) 0.0084(7) -0.0088(6)
C41 0.0905(17) 0.0461(11) 0.0800(15) -0.0159(10) 0.0068(13) -0.0026(11)
C42 0.0380(7) 0.0211(6) 0.0503(9) -0.0039(6) 0.0234(7) -0.0043(5)
C43 0.0234(6) 0.0392(7) 0.0372(7) -0.0177(6) 0.0103(5) -0.0038(5)
C44 0.0291(6) 0.0313(7) 0.0298(6) -0.0003(5) 0.0091(5) 0.0048(5)
C45 0.0313(7) 0.0351(7) 0.0347(7) -0.0031(6) 0.0099(5) 0.0002(5)
C46 0.0416(8) 0.0308(7) 0.0376(7) 0.0025(6) 0.0144(6) 0.0008(6)
C47 0.0346(7) 0.0392(8) 0.0306(7) 0.0020(6) 0.0071(5) 0.0055(6)
C48 0.0288(6) 0.0382(7) 0.0358(7) -0.0019(6) 0.0063(5) -0.0002(6)
C49 0.0281(6) 0.0326(7) 0.0341(7) -0.0016(5) 0.0105(5) 0.0036(5)
C50 0.0431(8) 0.0414(8) 0.0447(8) 0.0011(7) 0.0058(7) -0.0090(7)
C52 0.0503(9) 0.0518(9) 0.0369(8) 0.0124(7) 0.0135(7) 0.0066(7)
C53 0.0331(7) 0.0352(8) 0.0466(8) 0.0009(6) 0.0099(6) -0.0003(6)
C55 0.0327(7) 0.0278(7) 0.0351(7) -0.0033(5) 0.0069(5) -0.0041(5)
C57 0.0553(10) 0.0531(10) 0.0487(9) 0.0058(8) 0.0219(8) -0.0084(8)

loop_
_atom_type_symbol
_atom_type_description
_atom_type_number_in_cell
_atom_type_scat_dispersion_real
_atom_type_scat_dispersion_imag
_atom_type_scat_source
C C 204 0.0181 0.0091
; International Tables for Crystallography (1992). 
Vol. C, Tables 4.2.6.8 and 6.1.1.4
;
H H 180 0.0000 0.0000
; International Tables for Crystallography (1992). 
Vol. C, Tables 4.2.6.8 and 6.1.1.4
;
N N 20 0.0311 0.0180
; International Tables for Crystallography (1992). 
Vol. C, Tables 4.2.6.8 and 6.1.1.4
;
O O 24 0.0492 0.0322
; International Tables for Crystallography (1992). 
Vol. C, Tables 4.2.6.8 and 6.1.1.4
;

loop_
_geom_angle_atom_site_label_1
_geom_angle_atom_site_label_2
_geom_angle_atom_site_label_3
_geom_angle
C31 O35 C36 117.19(12)
C2 O38 C39 116.21(11)
C39 O40 C41 113.38(15)
C47 O51 C52 117.49(13)
C14 O54 C55 115.98(10)
C55 O56 C57 113.15(12)
C1 N1 C5 118.47(11)
C10 N2 C6 117.88(11)
C15 N3 C11 118.05(12)
C22 N4 C21 117.69(12)
C27 N5 C23 117.79(11)
N1 C1 C2 123.51(12)
N1 C1 H1 118.2
C2 C1 H1 118.2
O38 C2 C1 124.75(11)
O38 C2 C3 116.96(11)
C1 C2 C3 118.29(12)
C4 C3 C2 117.73(11)
C4 C3 C16 119.67(11)
C2 C3 C16 122.60(11)
C5 C4 C3 119.84(11)
C5 C4 H4 120.1
C3 C4 H4 120.1
N1 C5 C4 122.15(12)
N1 C5 C6 116.29(11)
C4 C5 C6 121.55(11)
N2 C6 C7 123.02(12)
N2 C6 C5 116.88(11)
C7 C6 C5 120.10(12)
C8 C7 C6 118.53(13)
C8 C7 H7 120.7
C6 C7 H7 120.7
C7 C8 C9 119.13(13)
C7 C8 H8 120.4
C9 C8 H8 120.4
C8 C9 C10 119.05(14)
C8 C9 H9 120.5
C10 C9 H9 120.5
N2 C10 C9 122.39(13)
N2 C10 C11 117.08(11)
C9 C10 C11 120.54(12)
N3 C11 C12 122.44(12)
N3 C11 C10 116.46(11)
C12 C11 C10 121.09(12)
C13 C12 C11 119.83(12)
C13 C12 H12 120.1
C11 C12 H12 120.1
C12 C13 C14 117.51(12)
C12 C13 C42 122.01(12)
C14 C13 C42 120.46(12)
O54 C14 C15 124.56(12)
O54 C14 C13 116.75(12)
C15 C14 C13 118.68(12)
N3 C15 C14 123.47(12)
N3 C15 H15 118.3
C14 C15 H15 118.3
C17 C16 C3 173.52(13)
C16 C17 C18 172.82(14)
C22 C18 C19 117.40(12)
C22 C18 C17 118.16(12)
C19 C18 C17 124.44(12)
C20 C19 C18 118.87(13)
C20 C19 H19 120.6
C18 C19 H19 120.6
C19 C20 C21 119.54(12)
C19 C20 H20 120.2
C21 C20 H20 120.2
N4 C21 C20 122.17(12)
N4 C21 C23 116.00(12)
C20 C21 C23 121.81(12)
N4 C22 C18 124.31(13)
N4 C22 H22 117.8
C18 C22 H22 117.8
N5 C23 C24 122.09(12)
N5 C23 C21 116.76(11)
C24 C23 C21 121.13(12)
C25 C24 C23 118.97(12)
C25 C24 H24 120.5
C23 C24 H24 120.5
C24 C25 C26 120.29(13)
C24 C25 H25 119.9
C26 C25 H25 119.9
C25 C26 C27 116.03(12)
C25 C26 C28 122.56(12)
C27 C26 C28 121.32(12)
N5 C27 C26 124.79(12)
N5 C27 H27 117.6
C26 C27 H27 117.6
C29 C28 C33 119.24(12)
C29 C28 C26 121.24(12)
C33 C28 C26 119.49(12)
C30 C29 C28 119.98(12)
C30 C29 C34 117.26(12)
C28 C29 C34 122.75(12)
C31 C30 C29 120.44(12)
C31 C30 H30 119.8
C29 C30 H30 119.8
O35 C31 C30 125.08(13)
O35 C31 C32 115.27(12)
C30 C31 C32 119.65(12)
C31 C32 C33 121.19(13)
C31 C32 H32 119.4
C33 C32 H32 119.4
C32 C33 C28 119.48(12)
C32 C33 C37 117.48(12)
C28 C33 C37 123.03(12)
C29 C34 H341 109.5
C29 C34 H342 109.5
H341 C34 H342 109.5
C29 C34 H343 109.5
H341 C34 H343 109.5
H342 C34 H343 109.5
O35 C36 H361 109.5
O35 C36 H362 109.5
H361 C36 H362 109.5
O35 C36 H363 109.5
H361 C36 H363 109.5
H362 C36 H363 109.5
C33 C37 H371 109.5
C33 C37 H372 109.5
H371 C37 H372 109.5
C33 C37 H373 109.5
H371 C37 H373 109.5
H372 C37 H373 109.5
O40 C39 O38 112.95(13)
O40 C39 H391 109.0
O38 C39 H391 109.0
O40 C39 H392 109.0
O38 C39 H392 109.0
H391 C39 H392 107.8
O40 C41 H411 109.5
O40 C41 H412 109.5
H411 C41 H412 109.5
O40 C41 H413 109.5
H411 C41 H413 109.5
H412 C41 H413 109.5
C43 C42 C13 178.44(15)
C42 C43 C44 179.48(16)
C45 C44 C49 120.28(12)
C45 C44 C43 121.24(12)
C49 C44 C43 118.47(12)
C46 C45 C44 119.58(13)
C46 C45 C50 120.13(14)
C44 C45 C50 120.28(13)
C45 C46 C47 120.13(14)
C45 C46 H46 119.9
C47 C46 H46 119.9
O51 C47 C48 115.01(13)
O51 C47 C46 124.71(14)
C48 C47 C46 120.28(13)
C49 C48 C47 121.01(13)
C49 C48 H48 119.5
C47 C48 H48 119.5
C48 C49 C44 118.71(13)
C48 C49 C53 120.87(13)
C44 C49 C53 120.42(13)
C45 C50 H501 109.5
C45 C50 H502 109.5
H501 C50 H502 109.5
C45 C50 H503 109.5
H501 C50 H503 109.5
H502 C50 H503 109.5
O51 C52 H521 109.5
O51 C52 H522 109.5
H521 C52 H522 109.5
O51 C52 H523 109.5
H521 C52 H523 109.5
H522 C52 H523 109.5
C49 C53 H531 109.5
C49 C53 H532 109.5
H531 C53 H532 109.5
C49 C53 H533 109.5
H531 C53 H533 109.5
H532 C53 H533 109.5
O56 C55 O54 108.13(11)
O56 C55 H551 110.1
O54 C55 H551 110.1
O56 C55 H552 110.1
O54 C55 H552 110.1
H551 C55 H552 108.4
O56 C57 H571 109.5
O56 C57 H572 109.5
H571 C57 H572 109.5
O56 C57 H573 109.5
H571 C57 H573 109.5
H572 C57 H573 109.5

loop_
_geom_bond_atom_site_label_1
_geom_bond_atom_site_label_2
_geom_bond_distance
O35 C31 1.3640(16)
O35 C36 1.4263(19)
O38 C2 1.3621(16)
O38 C39 1.4324(16)
O40 C39 1.375(2)
O40 C41 1.418(3)
O51 C47 1.3667(17)
O51 C52 1.421(2)
O54 C14 1.3572(16)
O54 C55 1.4390(16)
O56 C55 1.3714(17)
O56 C57 1.428(2)
N1 C1 1.3285(18)
N1 C5 1.3416(17)
N2 C10 1.3393(17)
N2 C6 1.3428(17)
N3 C15 1.3375(18)
N3 C11 1.3422(17)
N4 C22 1.3309(18)
N4 C21 1.3434(17)
N5 C27 1.3370(16)
N5 C23 1.3435(17)
C1 C2 1.3945(18)
C1 H1 0.9500
C2 C3 1.4052(17)
C3 C4 1.3927(18)
C3 C16 1.4304(17)
C4 C5 1.3890(17)
C4 H4 0.9500
C5 C6 1.4864(18)
C6 C7 1.3950(18)
C7 C8 1.379(2)
C7 H7 0.9500
C8 C9 1.379(2)
C8 H8 0.9500
C9 C10 1.3981(19)
C9 H9 0.9500
C10 C11 1.4862(19)
C11 C12 1.3950(18)
C12 C13 1.3935(19)
C12 H12 0.9500
C13 C14 1.4070(18)
C13 C42 1.470(2)
C14 C15 1.3936(19)
C15 H15 0.9500
C16 C17 1.1981(19)
C17 C18 1.4326(17)
C18 C22 1.390(2)
C18 C19 1.3919(19)
C19 C20 1.3838(18)
C19 H19 0.9500
C20 C21 1.3854(19)
C20 H20 0.9500
C21 C23 1.4862(17)
C22 H22 0.9500
C23 C24 1.3914(19)
C24 C25 1.3836(19)
C24 H24 0.9500
C25 C26 1.3947(19)
C25 H25 0.9500
C26 C27 1.3970(19)
C26 C28 1.4919(17)
C27 H27 0.9500
C28 C29 1.4057(18)
C28 C33 1.4129(19)
C29 C30 1.3975(18)
C29 C34 1.5122(19)
C30 C31 1.388(2)
C30 H30 0.9500
C31 C32 1.388(2)
C32 C33 1.3887(18)
C32 H32 0.9500
C33 C37 1.5116(19)
C34 H341 0.9800
C34 H342 0.9800
C34 H343 0.9800
C36 H361 0.9800
C36 H362 0.9800
C36 H363 0.9800
C37 H371 0.9800
C37 H372 0.9800
C37 H373 0.9800
C39 H391 0.9900
C39 H392 0.9900
C41 H411 0.9800
C41 H412 0.9800
C41 H413 0.9800
C42 C43 1.106(2)
C43 C44 1.475(2)
C44 C45 1.409(2)
C44 C49 1.4143(19)
C45 C46 1.389(2)
C45 C50 1.508(2)
C46 C47 1.392(2)
C46 H46 0.9500
C47 C48 1.391(2)
C48 C49 1.387(2)
C48 H48 0.9500
C49 C53 1.502(2)
C50 H501 0.9800
C50 H502 0.9800
C50 H503 0.9800
C52 H521 0.9800
C52 H522 0.9800
C52 H523 0.9800
C53 H531 0.9800
C53 H532 0.9800
C53 H533 0.9800
C55 H551 0.9900
C55 H552 0.9900
C57 H571 0.9800
C57 H572 0.9800
C57 H573 0.9800

loop_
_geom_torsion_atom_site_label_1
_geom_torsion_atom_site_label_2
_geom_torsion_atom_site_label_3
_geom_torsion_atom_site_label_4
_geom_torsion
C5 N1 C1 C2 -0.3(2)
C39 O38 C2 C1 6.68(19)
C39 O38 C2 C3 -173.19(12)
N1 C1 C2 O38 -178.92(12)
N1 C1 C2 C3 0.9(2)
O38 C2 C3 C4 179.23(11)
C1 C2 C3 C4 -0.65(18)
O38 C2 C3 C16 -0.45(18)
C1 C2 C3 C16 179.67(12)
C2 C3 C4 C5 -0.18(18)
C16 C3 C4 C5 179.51(11)
C1 N1 C5 C4 -0.56(19)
C1 N1 C5 C6 179.98(11)
C3 C4 C5 N1 0.82(19)
C3 C4 C5 C6 -179.75(11)
C10 N2 C6 C7 0.12(19)
C10 N2 C6 C5 -179.86(11)
N1 C5 C6 N2 -174.81(11)
C4 C5 C6 N2 5.73(18)
N1 C5 C6 C7 5.21(18)
C4 C5 C6 C7 -174.26(12)
N2 C6 C7 C8 -0.3(2)
C5 C6 C7 C8 179.67(14)
C6 C7 C8 C9 0.0(3)
C7 C8 C9 C10 0.4(3)
C6 N2 C10 C9 0.4(2)
C6 N2 C10 C11 -179.71(11)
C8 C9 C10 N2 -0.7(2)
C8 C9 C10 C11 179.43(15)
C15 N3 C11 C12 0.4(2)
C15 N3 C11 C10 179.83(12)
N2 C10 C11 N3 165.94(12)
C9 C10 C11 N3 -14.14(19)
N2 C10 C11 C12 -14.59(19)
C9 C10 C11 C12 165.33(14)
N3 C11 C12 C13 0.5(2)
C10 C11 C12 C13 -178.97(12)
C11 C12 C13 C14 -0.40(19)
C11 C12 C13 C42 178.14(12)
C55 O54 C14 C15 9.95(18)
C55 O54 C14 C13 -169.50(11)
C12 C13 C14 O54 179.05(11)
C42 C13 C14 O54 0.48(18)
C12 C13 C14 C15 -0.44(18)
C42 C13 C14 C15 -179.00(12)
C11 N3 C15 C14 -1.3(2)
O54 C14 C15 N3 -178.11(12)
C13 C14 C15 N3 1.3(2)
C22 C18 C19 C20 -0.8(2)
C17 C18 C19 C20 178.16(12)
C18 C19 C20 C21 0.7(2)
C22 N4 C21 C20 -1.1(2)
C22 N4 C21 C23 177.81(12)
C19 C20 C21 N4 0.2(2)
C19 C20 C21 C23 -178.55(12)
C21 N4 C22 C18 1.0(2)
C19 C18 C22 N4 -0.1(2)
C17 C18 C22 N4 -179.07(13)
C27 N5 C23 C24 -1.80(19)
C27 N5 C23 C21 176.77(11)
N4 C21 C23 N5 -169.14(12)
C20 C21 C23 N5 9.73(18)
N4 C21 C23 C24 9.45(18)
C20 C21 C23 C24 -171.69(13)
N5 C23 C24 C25 1.3(2)
C21 C23 C24 C25 -177.22(13)
C23 C24 C25 C26 0.3(2)
C24 C25 C26 C27 -1.3(2)
C24 C25 C26 C28 175.25(13)
C23 N5 C27 C26 0.73(19)
C25 C26 C27 N5 0.8(2)
C28 C26 C27 N5 -175.80(12)
C25 C26 C28 C29 126.78(15)
C27 C26 C28 C29 -56.85(17)
C25 C26 C28 C33 -55.47(18)
C27 C26 C28 C33 120.91(14)
C33 C28 C29 C30 -0.69(18)
C26 C28 C29 C30 177.07(12)
C33 C28 C29 C34 179.13(12)
C26 C28 C29 C34 -3.12(19)
C28 C29 C30 C31 -0.96(19)
C34 C29 C30 C31 179.21(12)
C36 O35 C31 C30 -1.5(2)
C36 O35 C31 C32 178.70(13)
C29 C30 C31 O35 -178.04(12)
C29 C30 C31 C32 1.76(19)
O35 C31 C32 C33 178.92(12)
C30 C31 C32 C33 -0.91(19)
C31 C32 C33 C28 -0.75(19)
C31 C32 C33 C37 -179.41(12)
C29 C28 C33 C32 1.53(18)
C26 C28 C33 C32 -176.27(11)
C29 C28 C33 C37 -179.89(12)
C26 C28 C33 C37 2.32(18)
C41 O40 C39 O38 -75.62(19)
C2 O38 C39 O40 -70.41(17)
C49 C44 C45 C46 -0.8(2)
C43 C44 C45 C46 178.71(12)
C49 C44 C45 C50 177.99(13)
C43 C44 C45 C50 -2.5(2)
C44 C45 C46 C47 0.5(2)
C50 C45 C46 C47 -178.26(14)
C52 O51 C47 C48 -175.31(13)
C52 O51 C47 C46 4.4(2)
C45 C46 C47 O51 -179.50(14)
C45 C46 C47 C48 0.2(2)
O51 C47 C48 C49 179.10(13)
C46 C47 C48 C49 -0.6(2)
C47 C48 C49 C44 0.3(2)
C47 C48 C49 C53 -179.77(13)
C45 C44 C49 C48 0.37(19)
C43 C44 C49 C48 -179.14(12)
C45 C44 C49 C53 -179.55(12)
C43 C44 C49 C53 0.94(19)
C57 O56 C55 O54 -75.83(15)
C14 O54 C55 O56 173.39(11)
